data_1545024
loop_
_publ_author_name
'Launay, S.'
'Mahe, P.'
'Quarton, M.'

_publ_section_title
;
 Polymorphisme et structure cristalline du monophosphate de sodium et
 barium
;
_journal_name_full 'Materials Research Bulletin'
_journal_page_first 1347
_journal_page_last 1353
_journal_paper_doi 10.1016/0025-5408(92)90100-E
_journal_volume 27
_journal_year 1992
_chemical_formula_sum 'Ba Na O4 P'
_chemical_formula_weight 255.288
_space_group_IT_number 164
_symmetry_cell_setting trigonal
_symmetry_Int_Tables_number 164
_symmetry_space_group_name_Hall '-P 3 2"'
_symmetry_space_group_name_H-M 'P -3 m 1'
_cell_angle_alpha 90.
_cell_angle_beta 90.
_cell_angle_gamma 120.
_cell_formula_units_Z 2
_cell_length_a 5.617(1)
_cell_length_b 5.617(1)
_cell_length_c 7.260(1)
_cell_volume 198.37(6)
_diffrn_ambient_temperature 293
_diffrn_radiation_probe x-ray
_diffrn_radiation_type MoK\a
_diffrn_radiation_wavelength 0.7107
_exptl_absorpt_coefficient_mu 10.35
_exptl_crystal_density_diffrn 4.274
_exptl_crystal_F_000 228
_refine_ls_number_parameters 21
_refine_ls_number_reflns 503
_refine_ls_R_factor_gt 0.057
_refine_ls_wR_factor_gt 0.038
_cod_data_source_file Mat-Res-Bull-1992-27-1347-1353.cif
_cod_data_source_block NaBaPO4
_cod_depositor_comments
;
The following automatic conversions were performed:

'_journal_paper_doi' value
'http://dx.doi.org/10.1016/0025-5408(92)90100-E' was changed to
'10.1016/0025-5408(92)90100-E'.

Automatic conversion script
Id: cif_fix_values 6433 2018-09-21 13:16:33Z andrius 
;
_cod_original_cell_volume 198.37(9)
_cod_database_code 1545024

loop_
_symmetry_equiv_pos_site_id
_symmetry_equiv_pos_as_xyz
1 x,y,z
2 -y,x-y,z
3 -x+y,-x,z
4 y,x,-z
5 -x,-x+y,-z
6 x-y,-y,-z
7 -x,-y,-z
8 y,-x+y,-z
9 x-y,x,-z
10 -y,-x,z
11 x,x-y,z
12 -x+y,y,z

loop_
_atom_site_aniso_label
_atom_site_aniso_U_11
_atom_site_aniso_U_22
_atom_site_aniso_U_33
_atom_site_aniso_U_23
_atom_site_aniso_U_13
_atom_site_aniso_U_12
P 0.0055(5) 0.0055(5) 0.0065(7) 0.0000 0.0000 0.0027(3)
O1 0.024(2) 0.024(2) 0.011(3) 0.0000 0.0000 0.0121(13)
O2 0.0209(16) 0.0209(16) 0.0219(17) 0.0025(7) -0.0025(7) 0.0167(18)
Ba2 0.0094(2) 0.0094(2) 0.0120(4) 0.0000 0.0000 0.0047(1)
Na2 0.0094(2) 0.0094(2) 0.0120(4) 0.0000 0.0000 0.0047(1)
Ba1 0.0215(3) 0.0215(3) 0.0091(3) 0.0000 0.0000 0.0107(2)
Na1 0.0174(19) 0.0174(19) 0.011(2) 0.0000 0.0000 0.0087(10)

loop_
_atom_site_label
_atom_site_type_symbol
_atom_site_thermal_displace_type
_atom_site_fract_x
_atom_site_fract_y
_atom_site_fract_z
_atom_site_occupancy
_atom_site_U_iso_or_equiv
_atom_site_calc_flag
_atom_site_refinement_flags
_atom_site_disorder_assembly
_atom_site_disorder_group
P P Uani 0.33333 0.66667 0.2820(3) 1.000 0.0059(3) . . . .
O1 O Uani 0.33333 0.66667 0.4918(9) 1.000 0.0196(14) . . . .
O2 O Uani 0.1852(4) -0.1852(4) 0.2070(5) 1.000 0.0185(9) . . . .
Ba2 Ba Uani 0.33333 0.66667 0.84180(10) 0.500 0.0103(2) . . . .
Na2 Na Uani 0.33333 0.66667 0.84180(10) 0.500 0.0103(2) . . . .
Ba1 Ba Uani 0.00000 0.00000 0.50000 1.000 0.0174(2) . . . .
Na1 Na Uani 0.00000 0.00000 0.00000 1.000 0.0153(11) . . . .

loop_
_geom_angle_atom_site_label_1
_geom_angle_atom_site_label_2
_geom_angle_atom_site_label_3
_geom_angle
_geom_angle_site_symmetry_1
_geom_angle_site_symmetry_2
_geom_angle_site_symmetry_3
_geom_angle_publ_flag
O1 P O2 110.70(15) . . 1_565 yes
O1 P O2 110.70(15) . . 2_555 yes
O1 P O2 110.70(15) . . 3_665 yes
O2 P O2 108.22(17) 1_565 . 2_555 yes
O2 P O2 108.22(17) 1_565 . 3_665 yes
O2 P O2 108.22(17) 2_555 . 3_665 yes

loop_
_geom_bond_atom_site_label_1
_geom_bond_atom_site_label_2
_geom_bond_distance
_geom_bond_site_symmetry_1
_geom_bond_site_symmetry_2
_geom_bond_publ_flag
P O1 1.523(7) . . yes
P O2 1.541(3) . 1_565 yes
P O2 1.541(3) . 2_555 yes
P O2 1.541(3) . 3_665 yes
